data_1548451
loop_
_publ_author_name
'Chiara Sulpizio'
'Alexander Roller'
'Gerald Giester'
'Annette Rompel'

_publ_section_title
;
 Synthesis, structure, and antioxidant activity of methoxy- and
 hydroxyl-substituted 2'-aminochalcones
;
_journal_name_full 'Monatshefte Fur Chemie'
_journal_page_first 1747
_journal_page_last 1757
_journal_paper_doi 10.1007/s00706-016-1812-9
_journal_volume 147
_journal_year 2016
_chemical_formula_moiety 'C15 H13 N O2'
_chemical_formula_sum 'C15 H13 N O2'
_chemical_formula_weight 239.26
_chemical_name_systematic
;
(E)-1-(2-aminophenyl)-3-(4-hydroxyphenyl)prop-2-en-1-one
;
_space_group_crystal_system monoclinic
_space_group_IT_number 14
_space_group_name_Hall '-P 2ybc'
_space_group_name_H-M_alt 'P 1 21/c 1'
_symmetry_space_group_name_Hall '-P 2ybc'
_symmetry_space_group_name_H-M 'P 1 21/c 1'
_atom_sites_solution_hydrogens geom
_atom_sites_solution_primary direct
_cell_angle_alpha 90
_cell_angle_beta 91.781(10)
_cell_angle_gamma 90
_cell_formula_units_Z 20
_cell_length_a 18.877(4)
_cell_length_b 16.644(3)
_cell_length_c 19.387(4)
_cell_measurement_reflns_used 9997
_cell_measurement_temperature 200.00
_cell_measurement_theta_max 28.335
_cell_measurement_theta_min 2.333
_cell_volume 6088(2)
_computing_cell_refinement 'SAINT v8.34A (Bruker, 2013)'
_computing_data_reduction 'SAINT v8.34A (Bruker, 2013)'
_computing_molecular_graphics 'Olex2 (Dolomanov et al., 2009)'
_computing_publication_material 'Olex2 (Dolomanov et al., 2009)'
_computing_structure_refinement 'XL (Sheldrick, 2008)'
_computing_structure_solution 'ShelXS (Sheldrick, 2008)'
_diffrn_ambient_temperature 200.00
_diffrn_measured_fraction_theta_full 0.999
_diffrn_measured_fraction_theta_max 0.985
_diffrn_measurement_device_type 'Nonius Kappa CCD single-crystal four-circle'
_diffrn_measurement_method '\f and \w scans'
_diffrn_radiation_type MoK\a
_diffrn_radiation_wavelength 0.71073
_diffrn_reflns_av_R_equivalents 0.0638
_diffrn_reflns_av_unetI/netI 0.0453
_diffrn_reflns_Laue_measured_fraction_full 0.999
_diffrn_reflns_Laue_measured_fraction_max 0.985
_diffrn_reflns_limit_h_max 25
_diffrn_reflns_limit_h_min -25
_diffrn_reflns_limit_k_max 22
_diffrn_reflns_limit_k_min -22
_diffrn_reflns_limit_l_max 25
_diffrn_reflns_limit_l_min -25
_diffrn_reflns_number 126774
_diffrn_reflns_point_group_measured_fraction_full 0.999
_diffrn_reflns_point_group_measured_fraction_max 0.985
_diffrn_reflns_theta_full 25.242
_diffrn_reflns_theta_max 28.439
_diffrn_reflns_theta_min 1.079
_exptl_absorpt_coefficient_mu 0.087
_exptl_absorpt_correction_T_max 0.7457
_exptl_absorpt_correction_T_min 0.7457
_exptl_absorpt_correction_type multi-scan
_exptl_absorpt_process_details 'SADABS 2014/4'
_exptl_crystal_colour 'clear yellow'
_exptl_crystal_colour_lustre clear
_exptl_crystal_colour_primary yellow
_exptl_crystal_density_diffrn 1.305
_exptl_crystal_description block
_exptl_crystal_F_000 2520
_exptl_crystal_size_max 0.05
_exptl_crystal_size_mid 0.05
_exptl_crystal_size_min 0.02
_refine_diff_density_max 0.427
_refine_diff_density_min -0.267
_refine_diff_density_rms 0.040
_refine_ls_extinction_coef .
_refine_ls_extinction_method none
_refine_ls_goodness_of_fit_ref 1.025
_refine_ls_hydrogen_treatment constr
_refine_ls_matrix_type full
_refine_ls_number_parameters 816
_refine_ls_number_reflns 15117
_refine_ls_number_restraints 0
_refine_ls_restrained_S_all 1.025
_refine_ls_R_factor_all 0.1182
_refine_ls_R_factor_gt 0.0579
_refine_ls_shift/su_max 0.002
_refine_ls_shift/su_mean 0.000
_refine_ls_structure_factor_coef Fsqd
_refine_ls_weighting_details 'w=1/[\s^2^(Fo^2^)+(0.0590P)^2^+2.5096P] where P=(Fo^2^+2Fc^2^)/3'
_refine_ls_weighting_scheme calc
_refine_ls_wR_factor_gt 0.1314
_refine_ls_wR_factor_ref 0.1596
_reflns_Friedel_coverage 0.000
_reflns_Friedel_fraction_full .
_reflns_Friedel_fraction_max .
_reflns_number_gt 8761
_reflns_number_total 15117
_reflns_threshold_expression 'I > 2\s(I)'
_cod_data_source_file 706_2016_1812_MOESM3_ESM.cif
_cod_data_source_block chsu242lt_0m
_cod_database_code 1548451
_shelx_space_group_comment
;
The symmetry employed for this shelxl refinement is uniquely defined
by the following loop, which should always be used as a source of
symmetry information in preference to the above space-group names.
They are only intended as comments.
;

loop_
_space_group_symop_operation_xyz
'x, y, z'
'-x, y+1/2, -z+1/2'
'-x, -y, -z'
'x, -y-1/2, z-1/2'

loop_
_atom_site_label
_atom_site_type_symbol
_atom_site_fract_x
_atom_site_fract_y
_atom_site_fract_z
_atom_site_U_iso_or_equiv
_atom_site_adp_type
_atom_site_occupancy
_atom_site_site_symmetry_order
_atom_site_calc_flag
_atom_site_refinement_flags_posn
_atom_site_refinement_flags_adp
_atom_site_refinement_flags_occupancy
_atom_site_disorder_assembly
_atom_site_disorder_group
O3C O 0.14633(9) 0.07339(10) 0.49936(9) 0.0604(4) Uani 1 1 d . . . . .
O4C O 0.57159(9) 0.01984(10) 0.61710(9) 0.0650(5) Uani 1 1 d . . . . .
H4C H 0.5751 -0.0134 0.6496 0.097 Uiso 1 1 calc GR . . . .
N1C N 0.03675(11) 0.12565(12) 0.42619(11) 0.0640(6) Uani 1 1 d . . . . .
H1CA H -0.0086 0.1303 0.4150 0.077 Uiso 1 1 calc R . . . .
H1CB H 0.0507 0.0918 0.4587 0.077 Uiso 1 1 calc R . . . .
C1C C 0.15896(11) 0.16416(11) 0.40775(10) 0.0405(5) Uani 1 1 d . . . . .
C2C C 0.20362(13) 0.20938(13) 0.36641(11) 0.0526(6) Uani 1 1 d . . . . .
H2C H 0.2534 0.2048 0.3739 0.063 Uiso 1 1 calc R . . . .
C3C C 0.17831(15) 0.26000(15) 0.31556(13) 0.0650(7) Uani 1 1 d . . . . .
H3C H 0.2101 0.2895 0.2882 0.078 Uiso 1 1 calc R . . . .
C4C C 0.10594(16) 0.26762(15) 0.30453(13) 0.0651(7) Uani 1 1 d . . . . .
H4CA H 0.0880 0.3040 0.2705 0.078 Uiso 1 1 calc R . . . .
C5C C 0.06050(14) 0.22404(13) 0.34152(13) 0.0569(6) Uani 1 1 d . . . . .
H5C H 0.0110 0.2296 0.3324 0.068 Uiso 1 1 calc R . . . .
C6C C 0.08471(12) 0.17020(12) 0.39357(12) 0.0467(5) Uani 1 1 d . . . . .
C9C C 0.18704(11) 0.11531(11) 0.46490(11) 0.0421(5) Uani 1 1 d . . . . .
C10C C 0.26322(11) 0.11353(11) 0.48284(11) 0.0429(5) Uani 1 1 d . . . . .
H10C H 0.2957 0.1372 0.4524 0.052 Uiso 1 1 calc R . . . .
C11C C 0.28779(12) 0.07921(12) 0.54132(11) 0.0439(5) Uani 1 1 d . . . . .
H11C H 0.2533 0.0583 0.5711 0.053 Uiso 1 1 calc R . . . .
C12C C 0.36138(11) 0.07040(11) 0.56431(10) 0.0419(5) Uani 1 1 d . . . . .
C13C C 0.37907(13) 0.01962(12) 0.62014(11) 0.0483(5) Uani 1 1 d . . . . .
H13C H 0.3421 -0.0035 0.6457 0.058 Uiso 1 1 calc R . . . .
C14C C 0.44748(13) 0.00246(13) 0.63884(11) 0.0498(6) Uani 1 1 d . . . . .
H14C H 0.4577 -0.0330 0.6762 0.060 Uiso 1 1 calc R . . . .
C15C C 0.50162(12) 0.03669(12) 0.60345(12) 0.0501(6) Uani 1 1 d . . . . .
C16C C 0.48615(13) 0.09106(14) 0.55029(14) 0.0620(7) Uani 1 1 d . . . . .
H16C H 0.5235 0.1173 0.5275 0.074 Uiso 1 1 calc R . . . .
C17C C 0.41705(12) 0.10663(13) 0.53100(13) 0.0538(6) Uani 1 1 d . . . . .
H17C H 0.4071 0.1429 0.4941 0.065 Uiso 1 1 calc R . . . .
O3B O 0.29022(9) 0.42230(8) 0.69315(8) 0.0568(4) Uani 1 1 d . . . . .
O4B O 0.39729(9) 0.90411(8) 0.77978(8) 0.0525(4) Uani 1 1 d . . . . .
H4B H 0.4333 0.9065 0.8062 0.079 Uiso 1 1 calc GR . . . .
N1B N 0.21914(11) 0.30871(11) 0.62731(12) 0.0650(6) Uani 1 1 d . . . . .
H1BA H 0.2056 0.2589 0.6192 0.078 Uiso 1 1 calc R . . . .
H1BB H 0.2450 0.3201 0.6646 0.078 Uiso 1 1 calc R . . . .
C1B C 0.22099(10) 0.44907(12) 0.59255(10) 0.0377(4) Uani 1 1 d . . . . .
C2B C 0.19874(11) 0.50565(13) 0.54238(11) 0.0445(5) Uani 1 1 d . . . . .
H2B H 0.2119 0.5603 0.5485 0.053 Uiso 1 1 calc R . . . .
C3B C 0.15854(12) 0.48437(16) 0.48474(12) 0.0578(6) Uani 1 1 d . . . . .
H3B H 0.1444 0.5236 0.4515 0.069 Uiso 1 1 calc R . . . .
C4B C 0.13907(13) 0.40432(18) 0.47609(14) 0.0661(7) Uani 1 1 d . . . . .
H4BA H 0.1116 0.3889 0.4364 0.079 Uiso 1 1 calc R . . . .
C5B C 0.15872(12) 0.34783(16) 0.52342(14) 0.0590(7) Uani 1 1 d . . . . .
H5B H 0.1442 0.2937 0.5165 0.071 Uiso 1 1 calc R . . . .
C6B C 0.20021(11) 0.36767(13) 0.58264(12) 0.0467(5) Uani 1 1 d . . . . .
C9B C 0.26539(10) 0.47347(11) 0.65239(10) 0.0385(5) Uani 1 1 d . . . . .
C10B C 0.28070(11) 0.55875(11) 0.66485(10) 0.0380(4) Uani 1 1 d . . . . .
H10B H 0.2585 0.5971 0.6350 0.046 Uiso 1 1 calc R . . . .
C11B C 0.32339(11) 0.58545(11) 0.71499(10) 0.0402(5) Uani 1 1 d . . . . .
H11B H 0.3446 0.5455 0.7439 0.048 Uiso 1 1 calc R . . . .
C12B C 0.34217(10) 0.66806(11) 0.73173(9) 0.0333(4) Uani 1 1 d . . . . .
C13B C 0.39101(12) 0.68495(12) 0.78506(11) 0.0499(6) Uani 1 1 d . . . . .
H13B H 0.4115 0.6417 0.8107 0.060 Uiso 1 1 calc R . . . .
C14B C 0.41060(12) 0.76245(12) 0.80192(10) 0.0446(5) Uani 1 1 d . . . . .
H14B H 0.4440 0.7720 0.8387 0.054 Uiso 1 1 calc R . . . .
C15B C 0.38182(11) 0.82566(11) 0.76546(10) 0.0371(4) Uani 1 1 d . . . . .
C16B C 0.33287(12) 0.81069(12) 0.71236(11) 0.0473(5) Uani 1 1 d . . . . .
H16B H 0.3126 0.8542 0.6869 0.057 Uiso 1 1 calc R . . . .
C17B C 0.31341(11) 0.73316(11) 0.69630(10) 0.0415(5) Uani 1 1 d . . . . .
H17B H 0.2794 0.7240 0.6600 0.050 Uiso 1 1 calc R . . . .
O3A O 0.51626(9) 0.57714(9) 0.35779(9) 0.0627(5) Uani 1 1 d . . . . .
O4A O 0.38754(10) 0.09765(8) 0.29242(9) 0.0629(5) Uani 1 1 d . . . . .
H4A H 0.3565 0.0949 0.2605 0.094 Uiso 1 1 calc GR . . . .
N1A N 0.59215(13) 0.68826(12) 0.42104(12) 0.0777(7) Uani 1 1 d . . . . .
H1AA H 0.6085 0.7373 0.4275 0.093 Uiso 1 1 calc R . . . .
H1AB H 0.5632 0.6778 0.3857 0.093 Uiso 1 1 calc R . . . .
C1A C 0.58695(10) 0.54851(12) 0.45727(11) 0.0399(5) Uani 1 1 d . . . . .
C2A C 0.60924(11) 0.49217(13) 0.50734(11) 0.0461(5) Uani 1 1 d . . . . .
H2A H 0.5932 0.4383 0.5030 0.055 Uiso 1 1 calc R . . . .
C3A C 0.65319(12) 0.51203(15) 0.56216(12) 0.0550(6) Uani 1 1 d . . . . .
H3A H 0.6667 0.4727 0.5956 0.066 Uiso 1 1 calc R . . . .
C4A C 0.67782(12) 0.59043(17) 0.56820(13) 0.0597(7) Uani 1 1 d . . . . .
H4AA H 0.7091 0.6045 0.6056 0.072 Uiso 1 1 calc R . . . .
C5A C 0.65772(13) 0.64665(16) 0.52164(13) 0.0592(6) Uani 1 1 d . . . . .
H5A H 0.6753 0.6999 0.5269 0.071 Uiso 1 1 calc R . . . .
C6A C 0.61149(12) 0.62893(13) 0.46544(12) 0.0506(5) Uani 1 1 d . . . . .
C9A C 0.54026(11) 0.52573(12) 0.39868(11) 0.0413(5) Uani 1 1 d . . . . .
C10A C 0.52143(11) 0.44110(12) 0.38780(11) 0.0419(5) Uani 1 1 d . . . . .
H10A H 0.5398 0.4027 0.4199 0.050 Uiso 1 1 calc R . . . .
C11A C 0.48042(11) 0.41487(12) 0.33601(11) 0.0440(5) Uani 1 1 d . . . . .
H11A H 0.4641 0.4539 0.3035 0.053 Uiso 1 1 calc R . . . .
C12A C 0.45755(10) 0.33234(11) 0.32353(10) 0.0381(4) Uani 1 1 d . . . . .
C13A C 0.41078(12) 0.31413(12) 0.26903(11) 0.0489(6) Uani 1 1 d . . . . .
H13A H 0.3950 0.3560 0.2390 0.059 Uiso 1 1 calc R . . . .
C14A C 0.38650(12) 0.23687(12) 0.25723(11) 0.0496(6) Uani 1 1 d . . . . .
H14A H 0.3544 0.2261 0.2197 0.060 Uiso 1 1 calc R . . . .
C15A C 0.40921(11) 0.17548(12) 0.30026(11) 0.0435(5) Uani 1 1 d . . . . .
C16A C 0.45618(12) 0.19214(12) 0.35470(11) 0.0492(6) Uani 1 1 d . . . . .
H16A H 0.4726 0.1500 0.3841 0.059 Uiso 1 1 calc R . . . .
C17A C 0.47906(11) 0.26950(12) 0.36637(11) 0.0453(5) Uani 1 1 d . . . . .
H17A H 0.5103 0.2802 0.4046 0.054 Uiso 1 1 calc R . . . .
O3D O -0.00834(9) 0.81163(9) 0.38312(8) 0.0570(4) Uani 1 1 d . . . . .
O4D O -0.08553(10) 0.32996(8) 0.27083(8) 0.0615(5) Uani 1 1 d . . . . .
H4D H -0.1163 0.3268 0.2387 0.092 Uiso 1 1 calc GR . . . .
N1D N 0.07806(10) 0.92026(10) 0.44031(11) 0.0574(5) Uani 1 1 d . . . . .
H1DA H 0.0932 0.9694 0.4488 0.069 Uiso 1 1 calc R . . . .
H1DB H 0.0497 0.9108 0.4043 0.069 Uiso 1 1 calc R . . . .
C1D C 0.07446(10) 0.77895(11) 0.47270(10) 0.0373(4) Uani 1 1 d . . . . .
C2D C 0.09701(11) 0.72080(12) 0.52108(10) 0.0438(5) Uani 1 1 d . . . . .
H2D H 0.0818 0.6668 0.5147 0.053 Uiso 1 1 calc R . . . .
C3D C 0.13988(12) 0.73892(14) 0.57685(11) 0.0509(6) Uani 1 1 d . . . . .
H3D H 0.1536 0.6984 0.6091 0.061 Uiso 1 1 calc R . . . .
C4D C 0.16321(12) 0.81783(14) 0.58577(11) 0.0512(6) Uani 1 1 d . . . . .
H4DA H 0.1931 0.8311 0.6244 0.061 Uiso 1 1 calc R . . . .
C5D C 0.14377(11) 0.87590(13) 0.53995(11) 0.0476(5) Uani 1 1 d . . . . .
H5D H 0.1611 0.9290 0.5466 0.057 Uiso 1 1 calc R . . . .
C6D C 0.09834(11) 0.85924(12) 0.48263(11) 0.0415(5) Uani 1 1 d . . . . .
C9D C 0.02368(10) 0.75832(12) 0.41631(10) 0.0395(5) Uani 1 1 d . . . . .
C10D C 0.01130(11) 0.67385(12) 0.39932(11) 0.0427(5) Uani 1 1 d . . . . .
H10D H 0.0378 0.6344 0.4244 0.051 Uiso 1 1 calc R . . . .
C11D C -0.03497(11) 0.64910(12) 0.35078(10) 0.0397(5) Uani 1 1 d . . . . .
H11D H -0.0610 0.6896 0.3265 0.048 Uiso 1 1 calc R . . . .
C12D C -0.04981(10) 0.56644(11) 0.33114(10) 0.0371(4) Uani 1 1 d . . . . .
C13D C -0.09398(11) 0.54928(12) 0.27405(10) 0.0409(5) Uani 1 1 d . . . . .
H13D H -0.1157 0.5924 0.2492 0.049 Uiso 1 1 calc R . . . .
C14D C -0.10703(11) 0.47153(12) 0.25273(10) 0.0429(5) Uani 1 1 d . . . . .
H14D H -0.1372 0.4616 0.2135 0.051 Uiso 1 1 calc R . . . .
C15D C -0.07599(12) 0.40786(12) 0.28864(10) 0.0430(5) Uani 1 1 d . . . . .
C16D C -0.03283(12) 0.42366(12) 0.34646(11) 0.0500(6) Uani 1 1 d . . . . .
H16D H -0.0120 0.3804 0.3718 0.060 Uiso 1 1 calc R . . . .
C17D C -0.02015(11) 0.50099(12) 0.36699(11) 0.0448(5) Uani 1 1 d . . . . .
H17D H 0.0095 0.5106 0.4066 0.054 Uiso 1 1 calc R . . . .
O3E O 0.17784(8) 0.80836(8) 0.33447(7) 0.0493(4) Uani 1 1 d . . . . .
O4E O 0.14350(8) 0.35062(8) 0.15238(8) 0.0516(4) Uani 1 1 d . . . . .
H4E H 0.1015 0.3409 0.1393 0.077 Uiso 1 1 calc GR . . . .
N1E N 0.26151(11) 0.91649(10) 0.39738(10) 0.0554(5) Uani 1 1 d . . . . .
H1EA H 0.2768 0.9651 0.4078 0.067 Uiso 1 1 calc R . . . .
H1EB H 0.2315 0.9094 0.3623 0.067 Uiso 1 1 calc R . . . .
C1E C 0.26281(10) 0.77277(11) 0.42048(9) 0.0351(4) Uani 1 1 d . . . . .
C2E C 0.28921(11) 0.71076(12) 0.46356(10) 0.0414(5) Uani 1 1 d . . . . .
H2E H 0.2751 0.6570 0.4542 0.050 Uiso 1 1 calc R . . . .
C3E C 0.33459(12) 0.72564(14) 0.51854(11) 0.0508(6) Uani 1 1 d . . . . .
H3E H 0.3511 0.6829 0.5473 0.061 Uiso 1 1 calc R . . . .
C4E C 0.35604(12) 0.80412(14) 0.53162(12) 0.0530(6) Uani 1 1 d . . . . .
H4EA H 0.3879 0.8150 0.5694 0.064 Uiso 1 1 calc R . . . .
C5E C 0.33208(11) 0.86556(13) 0.49107(11) 0.0465(5) Uani 1 1 d . . . . .
H5E H 0.3481 0.9186 0.5006 0.056 Uiso 1 1 calc R . . . .
C6E C 0.28426(11) 0.85255(12) 0.43545(10) 0.0402(5) Uani 1 1 d . . . . .
C9E C 0.21438(10) 0.75458(11) 0.36214(10) 0.0360(4) Uani 1 1 d . . . . .
C10E C 0.21122(11) 0.67196(12) 0.33519(10) 0.0402(5) Uani 1 1 d . . . . .
H10E H 0.2467 0.6348 0.3502 0.048 Uiso 1 1 calc R . . . .
C11E C 0.16084(11) 0.64712(11) 0.29070(10) 0.0388(5) Uani 1 1 d . . . . .
H11E H 0.1233 0.6837 0.2806 0.047 Uiso 1 1 calc R . . . .
C12E C 0.15711(11) 0.56949(11) 0.25572(10) 0.0369(4) Uani 1 1 d . . . . .
C13E C 0.09517(11) 0.54764(12) 0.21949(11) 0.0423(5) Uani 1 1 d . . . . .
H13E H 0.0560 0.5835 0.2186 0.051 Uiso 1 1 calc R . . . .
C14E C 0.08916(11) 0.47562(12) 0.18504(11) 0.0445(5) Uani 1 1 d . . . . .
H14E H 0.0461 0.4619 0.1613 0.053 Uiso 1 1 calc R . . . .
C15E C 0.14635(11) 0.42304(11) 0.18513(10) 0.0401(5) Uani 1 1 d . . . . .
C16E C 0.20906(12) 0.44423(12) 0.21955(11) 0.0456(5) Uani 1 1 d . . . . .
H16E H 0.2486 0.4090 0.2189 0.055 Uiso 1 1 calc R . . . .
C17E C 0.21427(11) 0.51605(12) 0.25462(11) 0.0438(5) Uani 1 1 d . . . . .
H17E H 0.2574 0.5295 0.2784 0.053 Uiso 1 1 calc R . . . .

loop_
_atom_site_aniso_label
_atom_site_aniso_U_11
_atom_site_aniso_U_22
_atom_site_aniso_U_33
_atom_site_aniso_U_23
_atom_site_aniso_U_13
_atom_site_aniso_U_12
O3C 0.0560(10) 0.0594(10) 0.0655(11) 0.0146(8) -0.0039(8) -0.0118(8)
O4C 0.0601(11) 0.0518(10) 0.0814(13) 0.0125(8) -0.0231(9) -0.0056(8)
N1C 0.0454(12) 0.0703(14) 0.0766(14) 0.0097(11) 0.0053(11) 0.0043(10)
C1C 0.0453(12) 0.0319(10) 0.0441(11) -0.0055(8) -0.0040(9) -0.0017(9)
C2C 0.0578(15) 0.0506(13) 0.0491(13) 0.0036(10) -0.0043(11) -0.0048(11)
C3C 0.077(2) 0.0625(16) 0.0550(15) 0.0155(12) -0.0032(13) -0.0051(14)
C4C 0.088(2) 0.0521(14) 0.0540(15) 0.0028(12) -0.0124(14) 0.0069(14)
C5C 0.0592(16) 0.0459(13) 0.0646(15) -0.0116(12) -0.0165(13) 0.0121(11)
C6C 0.0483(13) 0.0371(11) 0.0547(13) -0.0101(10) 0.0013(11) 0.0007(10)
C9C 0.0477(13) 0.0319(10) 0.0469(12) -0.0015(9) 0.0025(10) -0.0048(9)
C10C 0.0452(12) 0.0341(10) 0.0493(12) 0.0017(9) -0.0019(10) -0.0041(9)
C11C 0.0480(13) 0.0365(10) 0.0471(12) -0.0048(9) -0.0007(10) -0.0027(9)
C12C 0.0509(13) 0.0318(10) 0.0424(11) -0.0039(9) -0.0056(10) -0.0031(9)
C13C 0.0601(15) 0.0408(12) 0.0441(12) -0.0023(9) 0.0011(11) 0.0005(10)
C14C 0.0692(16) 0.0403(11) 0.0391(12) 0.0005(9) -0.0089(11) 0.0035(11)
C15C 0.0519(14) 0.0368(11) 0.0602(14) -0.0023(10) -0.0224(12) -0.0001(10)
C16C 0.0473(14) 0.0555(14) 0.0827(18) 0.0222(13) -0.0092(13) -0.0095(11)
C17C 0.0525(14) 0.0445(12) 0.0637(15) 0.0170(11) -0.0084(12) -0.0043(11)
O3B 0.0681(11) 0.0328(7) 0.0676(10) 0.0055(7) -0.0309(9) -0.0033(7)
O4B 0.0649(11) 0.0308(7) 0.0601(10) -0.0063(7) -0.0230(8) -0.0035(7)
N1B 0.0669(14) 0.0352(10) 0.0918(16) -0.0064(10) -0.0160(12) -0.0129(9)
C1B 0.0307(10) 0.0383(10) 0.0437(11) -0.0071(9) -0.0033(9) -0.0017(8)
C2B 0.0386(12) 0.0497(12) 0.0447(12) -0.0065(10) -0.0072(9) 0.0004(10)
C3B 0.0484(14) 0.0784(17) 0.0457(13) -0.0109(12) -0.0133(11) 0.0065(12)
C4B 0.0430(14) 0.095(2) 0.0598(16) -0.0338(15) -0.0125(12) -0.0019(13)
C5B 0.0425(14) 0.0605(15) 0.0737(17) -0.0311(13) -0.0028(12) -0.0098(11)
C6B 0.0367(12) 0.0435(12) 0.0598(14) -0.0144(10) -0.0018(10) -0.0039(9)
C9B 0.0357(11) 0.0332(10) 0.0462(12) -0.0012(9) -0.0050(9) -0.0021(8)
C10B 0.0414(11) 0.0316(10) 0.0405(11) 0.0005(8) -0.0086(9) -0.0008(8)
C11B 0.0453(12) 0.0301(10) 0.0443(11) 0.0032(8) -0.0122(9) -0.0017(9)
C12B 0.0361(11) 0.0311(9) 0.0325(10) -0.0002(7) -0.0032(8) -0.0031(8)
C13B 0.0627(15) 0.0347(11) 0.0507(13) 0.0064(9) -0.0251(11) -0.0047(10)
C14B 0.0533(13) 0.0384(11) 0.0408(11) 0.0019(9) -0.0207(10) -0.0070(9)
C15B 0.0399(11) 0.0341(10) 0.0370(10) -0.0049(8) -0.0022(9) -0.0038(8)
C16B 0.0551(14) 0.0336(10) 0.0517(13) 0.0011(9) -0.0218(11) 0.0016(9)
C17B 0.0433(12) 0.0372(10) 0.0427(11) -0.0028(9) -0.0163(9) -0.0018(9)
O3A 0.0673(11) 0.0410(8) 0.0777(11) 0.0105(8) -0.0312(9) -0.0045(8)
O4A 0.0839(13) 0.0350(8) 0.0672(11) 0.0033(7) -0.0408(9) -0.0063(8)
N1A 0.1037(19) 0.0395(11) 0.0884(16) 0.0020(11) -0.0232(14) -0.0208(11)
C1A 0.0320(11) 0.0395(11) 0.0480(12) -0.0076(9) -0.0007(9) 0.0008(8)
C2A 0.0415(12) 0.0464(12) 0.0499(13) -0.0086(10) -0.0045(10) 0.0071(10)
C3A 0.0492(14) 0.0678(16) 0.0474(13) -0.0102(11) -0.0080(11) 0.0113(12)
C4A 0.0437(14) 0.0830(18) 0.0521(14) -0.0279(13) -0.0029(11) -0.0040(13)
C5A 0.0532(15) 0.0620(15) 0.0626(15) -0.0225(13) 0.0024(12) -0.0161(12)
C6A 0.0483(14) 0.0456(12) 0.0576(14) -0.0094(11) -0.0001(11) -0.0049(10)
C9A 0.0356(11) 0.0353(10) 0.0526(12) -0.0005(9) -0.0061(10) 0.0016(9)
C10A 0.0398(12) 0.0352(10) 0.0501(12) -0.0005(9) -0.0095(10) 0.0016(9)
C11A 0.0476(13) 0.0371(11) 0.0466(12) 0.0022(9) -0.0094(10) 0.0012(9)
C12A 0.0370(11) 0.0353(10) 0.0416(11) -0.0013(8) -0.0065(9) 0.0033(8)
C13A 0.0576(14) 0.0394(11) 0.0483(12) 0.0062(9) -0.0214(11) -0.0013(10)
C14A 0.0603(15) 0.0420(12) 0.0449(12) 0.0021(9) -0.0242(11) -0.0056(10)
C15A 0.0494(13) 0.0341(10) 0.0463(12) -0.0021(9) -0.0122(10) -0.0001(9)
C16A 0.0616(15) 0.0366(11) 0.0478(12) 0.0038(9) -0.0220(11) 0.0028(10)
C17A 0.0490(13) 0.0390(11) 0.0467(12) -0.0046(9) -0.0195(10) 0.0030(9)
O3D 0.0601(10) 0.0382(8) 0.0707(11) 0.0038(7) -0.0281(8) 0.0013(7)
O4D 0.0920(13) 0.0346(8) 0.0555(10) -0.0014(7) -0.0356(9) -0.0028(8)
N1D 0.0616(13) 0.0352(10) 0.0741(13) 0.0001(9) -0.0184(11) -0.0078(9)
C1D 0.0314(10) 0.0366(10) 0.0435(11) -0.0033(9) -0.0017(9) 0.0005(8)
C2D 0.0474(13) 0.0395(11) 0.0441(12) -0.0009(9) -0.0051(10) 0.0007(9)
C3D 0.0529(14) 0.0549(13) 0.0442(12) 0.0010(10) -0.0094(11) 0.0046(11)
C4D 0.0438(13) 0.0649(15) 0.0442(12) -0.0113(11) -0.0088(10) 0.0019(11)
C5D 0.0397(12) 0.0457(12) 0.0570(14) -0.0119(10) -0.0041(10) -0.0054(10)
C6D 0.0349(11) 0.0411(11) 0.0483(12) -0.0033(9) -0.0013(9) 0.0008(9)
C9D 0.0345(11) 0.0384(11) 0.0453(11) -0.0002(9) -0.0039(9) 0.0002(9)
C10D 0.0409(12) 0.0354(10) 0.0508(12) -0.0004(9) -0.0106(10) 0.0007(9)
C11D 0.0382(11) 0.0372(10) 0.0433(11) 0.0006(9) -0.0055(9) 0.0015(9)
C12D 0.0335(11) 0.0383(10) 0.0391(10) 0.0005(8) -0.0037(8) -0.0012(8)
C13D 0.0412(12) 0.0397(11) 0.0411(11) 0.0048(9) -0.0097(9) -0.0004(9)
C14D 0.0472(13) 0.0432(11) 0.0374(11) 0.0017(9) -0.0134(9) -0.0046(9)
C15D 0.0519(13) 0.0370(11) 0.0391(11) 0.0004(9) -0.0109(10) -0.0042(9)
C16D 0.0631(15) 0.0378(11) 0.0477(12) 0.0026(9) -0.0215(11) 0.0021(10)
C17D 0.0492(13) 0.0414(11) 0.0426(12) 0.0007(9) -0.0169(10) -0.0027(10)
O3E 0.0607(10) 0.0411(8) 0.0451(8) -0.0047(6) -0.0179(7) 0.0083(7)
O4E 0.0557(10) 0.0342(7) 0.0640(10) -0.0121(7) -0.0098(8) 0.0016(7)
N1E 0.0684(13) 0.0330(9) 0.0635(12) -0.0048(8) -0.0205(10) -0.0002(9)
C1E 0.0366(11) 0.0360(10) 0.0328(10) -0.0048(8) 0.0003(8) 0.0018(8)
C2E 0.0455(12) 0.0380(10) 0.0404(11) -0.0031(9) -0.0031(9) 0.0028(9)
C3E 0.0533(14) 0.0525(13) 0.0457(12) -0.0017(10) -0.0130(11) 0.0108(11)
C4E 0.0449(13) 0.0617(15) 0.0513(13) -0.0137(11) -0.0154(11) 0.0062(11)
C5E 0.0425(12) 0.0442(12) 0.0521(13) -0.0132(10) -0.0071(10) -0.0020(10)
C6E 0.0403(12) 0.0370(10) 0.0432(11) -0.0068(9) -0.0013(9) 0.0033(9)
C9E 0.0394(11) 0.0359(10) 0.0328(10) -0.0025(8) -0.0005(8) 0.0008(9)
C10E 0.0450(12) 0.0378(10) 0.0373(10) -0.0033(8) -0.0042(9) 0.0038(9)
C11E 0.0411(12) 0.0370(10) 0.0382(11) -0.0005(8) -0.0016(9) 0.0013(9)
C12E 0.0411(11) 0.0333(10) 0.0362(10) -0.0007(8) -0.0026(9) -0.0007(8)
C13E 0.0389(12) 0.0380(11) 0.0497(12) -0.0032(9) -0.0056(10) 0.0037(9)
C14E 0.0407(12) 0.0389(11) 0.0532(13) -0.0054(9) -0.0105(10) -0.0009(9)
C15E 0.0476(12) 0.0312(10) 0.0413(11) -0.0027(8) -0.0022(9) -0.0026(9)
C16E 0.0441(13) 0.0370(11) 0.0551(13) -0.0026(9) -0.0065(10) 0.0047(9)
C17E 0.0416(12) 0.0391(11) 0.0498(12) -0.0026(9) -0.0126(10) -0.0003(9)

loop_
_atom_type_symbol
_atom_type_description
_atom_type_scat_dispersion_real
_atom_type_scat_dispersion_imag
_atom_type_scat_source
C C 0.0033 0.0016 'International Tables Vol C Tables 4.2.6.8 and 6.1.1.4'
H H 0.0000 0.0000 'International Tables Vol C Tables 4.2.6.8 and 6.1.1.4'
N N 0.0061 0.0033 'International Tables Vol C Tables 4.2.6.8 and 6.1.1.4'
O O 0.0106 0.0060 'International Tables Vol C Tables 4.2.6.8 and 6.1.1.4'

loop_
_geom_angle_atom_site_label_1
_geom_angle_atom_site_label_2
_geom_angle_atom_site_label_3
_geom_angle
_geom_angle_site_symmetry_1
_geom_angle_site_symmetry_3
C2C C1C C6C 117.3(2) . .
C2C C1C C9C 121.5(2) . .
C6C C1C C9C 121.2(2) . .
C3C C2C C1C 122.6(2) . .
C2C C3C C4C 119.2(2) . .
C5C C4C C3C 120.7(2) . .
C4C C5C C6C 121.6(2) . .
N1C C6C C1C 123.0(2) . .
N1C C6C C5C 118.5(2) . .
C5C C6C C1C 118.5(2) . .
O3C C9C C1C 120.2(2) . .
O3C C9C C10C 118.47(19) . .
C1C C9C C10C 121.35(19) . .
C11C C10C C9C 121.3(2) . .
C10C C11C C12C 127.3(2) . .
C13C C12C C11C 119.9(2) . .
C17C C12C C11C 122.95(19) . .
C17C C12C C13C 117.0(2) . .
C14C C13C C12C 122.2(2) . .
C13C C14C C15C 119.7(2) . .
O4C C15C C14C 123.2(2) . .
O4C C15C C16C 117.0(2) . .
C14C C15C C16C 119.8(2) . .
C17C C16C C15C 120.0(2) . .
C16C C17C C12C 121.3(2) . .
C2B C1B C6B 117.95(18) . .
C2B C1B C9B 120.77(17) . .
C6B C1B C9B 121.27(18) . .
C3B C2B C1B 122.2(2) . .
C2B C3B C4B 118.7(2) . .
C5B C4B C3B 121.1(2) . .
C4B C5B C6B 121.5(2) . .
N1B C6B C1B 122.66(19) . .
N1B C6B C5B 118.8(2) . .
C5B C6B C1B 118.5(2) . .
O3B C9B C1B 120.50(17) . .
O3B C9B C10B 119.31(17) . .
C1B C9B C10B 120.19(17) . .
C11B C10B C9B 124.02(18) . .
C10B C11B C12B 128.43(18) . .
C13B C12B C11B 120.52(17) . .
C17B C12B C11B 122.69(17) . .
C17B C12B C13B 116.79(17) . .
C14B C13B C12B 122.11(18) . .
C15B C14B C13B 119.81(18) . .
O4B C15B C14B 123.42(17) . .
O4B C15B C16B 117.20(17) . .
C14B C15B C16B 119.35(18) . .
C17B C16B C15B 120.32(18) . .
C16B C17B C12B 121.62(18) . .
C2A C1A C6A 117.47(19) . .
C2A C1A C9A 121.52(18) . .
C6A C1A C9A 121.01(19) . .
C3A C2A C1A 122.5(2) . .
C2A C3A C4A 119.1(2) . .
C5A C4A C3A 120.6(2) . .
C4A C5A C6A 121.9(2) . .
N1A C6A C1A 122.3(2) . .
N1A C6A C5A 119.3(2) . .
C5A C6A C1A 118.4(2) . .
O3A C9A C1A 120.99(18) . .
O3A C9A C10A 119.20(18) . .
C1A C9A C10A 119.82(17) . .
C11A C10A C9A 124.04(19) . .
C10A C11A C12A 126.89(19) . .
C13A C12A C11A 120.65(18) . .
C17A C12A C11A 122.07(18) . .
C17A C12A C13A 117.24(18) . .
C14A C13A C12A 121.92(19) . .
C15A C14A C13A 119.61(19) . .
O4A C15A C14A 123.31(18) . .
O4A C15A C16A 117.21(18) . .
C14A C15A C16A 119.48(18) . .
C17A C16A C15A 120.23(19) . .
C16A C17A C12A 121.51(18) . .
C2D C1D C6D 117.97(18) . .
C2D C1D C9D 120.81(17) . .
C6D C1D C9D 121.08(18) . .
C3D C2D C1D 122.5(2) . .
C2D C3D C4D 118.9(2) . .
C5D C4D C3D 120.8(2) . .
C4D C5D C6D 121.5(2) . .
N1D C6D C1D 122.74(19) . .
N1D C6D C5D 118.93(19) . .
C5D C6D C1D 118.31(19) . .
O3D C9D C1D 120.89(18) . .
O3D C9D C10D 119.92(18) . .
C10D C9D C1D 119.19(17) . .
C11D C10D C9D 123.70(19) . .
C10D C11D C12D 126.61(19) . .
C13D C12D C11D 120.52(17) . .
C13D C12D C17D 117.05(18) . .
C17D C12D C11D 122.42(17) . .
C14D C13D C12D 121.82(18) . .
C13D C14D C15D 119.85(18) . .
O4D C15D C14D 123.60(18) . .
O4D C15D C16D 117.21(18) . .
C14D C15D C16D 119.19(18) . .
C17D C16D C15D 120.41(19) . .
C16D C17D C12D 121.65(18) . .
C2E C1E C6E 118.16(17) . .
C2E C1E C9E 120.49(17) . .
C6E C1E C9E 121.35(17) . .
C3E C2E C1E 122.01(19) . .
C2E C3E C4E 119.0(2) . .
C5E C4E C3E 120.8(2) . .
C4E C5E C6E 121.6(2) . .
N1E C6E C1E 122.71(18) . .
N1E C6E C5E 118.86(18) . .
C5E C6E C1E 118.42(18) . .
O3E C9E C1E 120.66(17) . .
O3E C9E C10E 120.30(17) . .
C1E C9E C10E 119.01(17) . .
C11E C10E C9E 122.75(18) . .
C10E C11E C12E 126.84(19) . .
C13E C12E C11E 119.52(18) . .
C13E C12E C17E 117.51(18) . .
C17E C12E C11E 122.93(18) . .
C14E C13E C12E 121.84(19) . .
C13E C14E C15E 119.73(19) . .
O4E C15E C14E 122.48(18) . .
O4E C15E C16E 118.04(18) . .
C16E C15E C14E 119.48(18) . .
C17E C16E C15E 120.35(19) . .
C16E C17E C12E 121.07(19) . .

loop_
_geom_bond_atom_site_label_1
_geom_bond_atom_site_label_2
_geom_bond_distance
_geom_bond_site_symmetry_2
O3C C9C 1.247(2) .
O4C C15C 1.368(3) .
N1C C6C 1.343(3) .
C1C C2C 1.401(3) .
C1C C6C 1.424(3) .
C1C C9C 1.461(3) .
C2C C3C 1.371(3) .
C3C C4C 1.382(4) .
C4C C5C 1.347(4) .
C5C C6C 1.415(3) .
C9C C10C 1.469(3) .
C10C C11C 1.339(3) .
C11C C12C 1.453(3) .
C12C C13C 1.405(3) .
C12C C17C 1.388(3) .
C13C C14C 1.361(3) .
C14C C15C 1.372(3) .
C15C C16C 1.396(3) .
C16C C17C 1.370(3) .
O3B C9B 1.244(2) .
O4B C15B 1.365(2) .
N1B C6B 1.349(3) .
C1B C2B 1.409(3) .
C1B C6B 1.422(3) .
C1B C9B 1.467(3) .
C2B C3B 1.377(3) .
C3B C4B 1.391(4) .
C4B C5B 1.357(4) .
C5B C6B 1.409(3) .
C9B C10B 1.467(3) .
C10B C11B 1.320(3) .
C11B C12B 1.454(3) .
C12B C13B 1.393(3) .
C12B C17B 1.385(3) .
C13B C14B 1.378(3) .
C14B C15B 1.370(3) .
C15B C16B 1.384(3) .
C16B C17B 1.375(3) .
O3A C9A 1.242(2) .
O4A C15A 1.366(2) .
N1A C6A 1.353(3) .
C1A C2A 1.405(3) .
C1A C6A 1.424(3) .
C1A C9A 1.466(3) .
C2A C3A 1.368(3) .
C3A C4A 1.389(3) .
C4A C5A 1.346(4) .
C5A C6A 1.406(3) .
C9A C10A 1.466(3) .
C10A C11A 1.323(3) .
C11A C12A 1.458(3) .
C12A C13A 1.389(3) .
C12A C17A 1.388(3) .
C13A C14A 1.382(3) .
C14A C15A 1.379(3) .
C15A C16A 1.385(3) .
C16A C17A 1.375(3) .
O3D C9D 1.242(2) .
O4D C15D 1.352(2) .
N1D C6D 1.353(3) .
C1D C2D 1.404(3) .
C1D C6D 1.422(3) .
C1D C9D 1.472(3) .
C2D C3D 1.364(3) .
C3D C4D 1.394(3) .
C4D C5D 1.356(3) .
C5D C6D 1.410(3) .
C9D C10D 1.461(3) .
C10D C11D 1.329(3) .
C11D C12D 1.452(3) .
C12D C13D 1.394(3) .
C12D C17D 1.400(3) .
C13D C14D 1.378(3) .
C14D C15D 1.388(3) .
C15D C16D 1.390(3) .
C16D C17D 1.366(3) .
O3E C9E 1.242(2) .
O4E C15E 1.363(2) .
N1E C6E 1.357(3) .
C1E C2E 1.409(3) .
C1E C6E 1.416(3) .
C1E C9E 1.464(3) .
C2E C3E 1.369(3) .
C3E C4E 1.389(3) .
C4E C5E 1.359(3) .
C5E C6E 1.401(3) .
C9E C10E 1.471(3) .
C10E C11E 1.330(3) .
C11E C12E 1.460(3) .
C12E C13E 1.393(3) .
C12E C17E 1.399(3) .
C13E C14E 1.375(3) .
C14E C15E 1.390(3) .
C15E C16E 1.386(3) .
C16E C17E 1.377(3) .

loop_
_geom_hbond_atom_site_label_D
_geom_hbond_atom_site_label_H
_geom_hbond_atom_site_label_A
_geom_hbond_distance_DH
_geom_hbond_distance_HA
_geom_hbond_distance_DA
_geom_hbond_angle_DHA
_geom_hbond_site_symmetry_A
O4C H4C O4A 0.84 1.92 2.722(2) 160.1 3_656
N1C H1CB O3C 0.88 1.97 2.620(3) 129.5 .
O4B H4B O3A 0.84 1.85 2.686(2) 172.7 4_576
N1B H1BA O4E 0.88 2.27 3.058(2) 148.7 4_566
N1B H1BB O3B 0.88 1.98 2.626(2) 129.7 .
O4A H4A O3B 0.84 1.80 2.640(2) 174.0 4_565
N1A H1AB O3A 0.88 1.96 2.621(3) 130.3 .
O4D H4D O3E 0.84 1.83 2.667(2) 172.9 2_545
N1D H1DA O3C 0.88 2.21 3.062(2) 161.7 1_565
N1D H1DB O3D 0.88 2.02 2.655(2) 128.4 .
O4E H4E O3D 0.84 1.86 2.701(2) 174.4 2_545
N1E H1EB O3E 0.88 2.03 2.665(2) 128.5 .

loop_
_geom_torsion_atom_site_label_1
_geom_torsion_atom_site_label_2
_geom_torsion_atom_site_label_3
_geom_torsion_atom_site_label_4
_geom_torsion
_geom_torsion_site_symmetry_1
_geom_torsion_site_symmetry_2
_geom_torsion_site_symmetry_3
_geom_torsion_site_symmetry_4
O3C C9C C10C C11C -11.2(3) . . . .
O4C C15C C16C C17C 175.8(2) . . . .
C1C C2C C3C C4C 0.5(4) . . . .
C1C C9C C10C C11C 169.37(19) . . . .
C2C C1C C6C N1C 175.1(2) . . . .
C2C C1C C6C C5C -3.2(3) . . . .
C2C C1C C9C O3C -177.5(2) . . . .
C2C C1C C9C C10C 2.0(3) . . . .
C2C C3C C4C C5C -2.2(4) . . . .
C3C C4C C5C C6C 1.1(4) . . . .
C4C C5C C6C N1C -176.8(2) . . . .
C4C C5C C6C C1C 1.6(3) . . . .
C6C C1C C2C C3C 2.2(3) . . . .
C6C C1C C9C O3C 5.1(3) . . . .
C6C C1C C9C C10C -175.50(18) . . . .
C9C C1C C2C C3C -175.4(2) . . . .
C9C C1C C6C N1C -7.3(3) . . . .
C9C C1C C6C C5C 174.40(18) . . . .
C9C C10C C11C C12C 177.50(19) . . . .
C10C C11C C12C C13C -167.8(2) . . . .
C10C C11C C12C C17C 8.4(3) . . . .
C11C C12C C13C C14C 172.66(19) . . . .
C11C C12C C17C C16C -173.9(2) . . . .
C12C C13C C14C C15C 1.4(3) . . . .
C13C C12C C17C C16C 2.3(3) . . . .
C13C C14C C15C O4C -177.1(2) . . . .
C13C C14C C15C C16C 2.4(3) . . . .
C14C C15C C16C C17C -3.7(4) . . . .
C15C C16C C17C C12C 1.3(4) . . . .
C17C C12C C13C C14C -3.7(3) . . . .
O3B C9B C10B C11B 4.4(3) . . . .
O4B C15B C16B C17B -178.3(2) . . . .
C1B C2B C3B C4B 0.3(4) . . . .
C1B C9B C10B C11B -175.9(2) . . . .
C2B C1B C6B N1B 179.5(2) . . . .
C2B C1B C6B C5B 0.1(3) . . . .
C2B C1B C9B O3B -173.4(2) . . . .
C2B C1B C9B C10B 6.8(3) . . . .
C2B C3B C4B C5B 0.3(4) . . . .
C3B C4B C5B C6B -0.8(4) . . . .
C4B C5B C6B N1B -178.9(2) . . . .
C4B C5B C6B C1B 0.5(3) . . . .
C6B C1B C2B C3B -0.5(3) . . . .
C6B C1B C9B O3B 5.4(3) . . . .
C6B C1B C9B C10B -174.37(19) . . . .
C9B C1B C2B C3B 178.3(2) . . . .
C9B C1B C6B N1B 0.6(3) . . . .
C9B C1B C6B C5B -178.7(2) . . . .
C9B C10B C11B C12B 179.9(2) . . . .
C10B C11B C12B C13B -177.0(2) . . . .
C10B C11B C12B C17B 2.8(4) . . . .
C11B C12B C13B C14B 179.3(2) . . . .
C11B C12B C17B C16B -178.9(2) . . . .
C12B C13B C14B C15B -0.2(4) . . . .
C13B C12B C17B C16B 0.9(3) . . . .
C13B C14B C15B O4B 178.6(2) . . . .
C13B C14B C15B C16B 0.5(3) . . . .
C14B C15B C16B C17B -0.1(3) . . . .
C15B C16B C17B C12B -0.6(3) . . . .
C17B C12B C13B C14B -0.5(3) . . . .
O3A C9A C10A C11A 0.8(3) . . . .
O4A C15A C16A C17A -178.7(2) . . . .
C1A C2A C3A C4A -1.1(3) . . . .
C1A C9A C10A C11A -179.2(2) . . . .
C2A C1A C6A N1A -178.6(2) . . . .
C2A C1A C6A C5A 1.7(3) . . . .
C2A C1A C9A O3A 174.1(2) . . . .
C2A C1A C9A C10A -5.9(3) . . . .
C2A C3A C4A C5A 1.3(4) . . . .
C3A C4A C5A C6A 0.0(4) . . . .
C4A C5A C6A N1A 178.8(2) . . . .
C4A C5A C6A C1A -1.5(4) . . . .
C6A C1A C2A C3A -0.4(3) . . . .
C6A C1A C9A O3A -5.9(3) . . . .
C6A C1A C9A C10A 174.0(2) . . . .
C9A C1A C2A C3A 179.5(2) . . . .
C9A C1A C6A N1A 1.4(3) . . . .
C9A C1A C6A C5A -178.3(2) . . . .
C9A C10A C11A C12A -177.6(2) . . . .
C10A C11A C12A C13A 176.1(2) . . . .
C10A C11A C12A C17A -1.5(4) . . . .
C11A C12A C13A C14A -178.0(2) . . . .
C11A C12A C17A C16A 178.9(2) . . . .
C12A C13A C14A C15A -0.3(4) . . . .
C13A C12A C17A C16A 1.2(3) . . . .
C13A C14A C15A O4A 179.7(2) . . . .
C13A C14A C15A C16A -0.1(4) . . . .
C14A C15A C16A C17A 1.1(4) . . . .
C15A C16A C17A C12A -1.6(4) . . . .
C17A C12A C13A C14A -0.3(3) . . . .
O3D C9D C10D C11D -2.3(3) . . . .
O4D C15D C16D C17D 179.2(2) . . . .
C1D C2D C3D C4D -1.0(3) . . . .
C1D C9D C10D C11D 177.9(2) . . . .
C2D C1D C6D N1D -177.9(2) . . . .
C2D C1D C6D C5D 0.6(3) . . . .
C2D C1D C9D O3D 163.8(2) . . . .
C2D C1D C9D C10D -16.4(3) . . . .
C2D C3D C4D C5D 0.0(4) . . . .
C3D C4D C5D C6D 1.3(3) . . . .
C4D C5D C6D N1D 177.0(2) . . . .
C4D C5D C6D C1D -1.6(3) . . . .
C6D C1D C2D C3D 0.7(3) . . . .
C6D C1D C9D O3D -11.8(3) . . . .
C6D C1D C9D C10D 167.93(19) . . . .
C9D C1D C2D C3D -175.1(2) . . . .
C9D C1D C6D N1D -2.2(3) . . . .
C9D C1D C6D C5D 176.37(19) . . . .
C9D C10D C11D C12D 179.8(2) . . . .
C10D C11D C12D C13D -172.8(2) . . . .
C10D C11D C12D C17D 6.1(3) . . . .
C11D C12D C13D C14D 177.7(2) . . . .
C11D C12D C17D C16D -177.8(2) . . . .
C12D C13D C14D C15D 0.3(3) . . . .
C13D C12D C17D C16D 1.1(3) . . . .
C13D C14D C15D O4D -179.4(2) . . . .
C13D C14D C15D C16D 0.9(3) . . . .
C14D C15D C16D C17D -1.1(4) . . . .
C15D C16D C17D C12D 0.1(4) . . . .
C17D C12D C13D C14D -1.2(3) . . . .
O3E C9E C10E C11E -13.7(3) . . . .
O4E C15E C16E C17E -178.72(19) . . . .
C1E C2E C3E C4E -0.9(3) . . . .
C1E C9E C10E C11E 168.25(19) . . . .
C2E C1E C6E N1E -179.6(2) . . . .
C2E C1E C6E C5E 1.7(3) . . . .
C2E C1E C9E O3E 162.48(19) . . . .
C2E C1E C9E C10E -19.5(3) . . . .
C2E C3E C4E C5E 0.6(4) . . . .
C3E C4E C5E C6E 1.0(4) . . . .
C4E C5E C6E N1E 179.1(2) . . . .
C4E C5E C6E C1E -2.2(3) . . . .
C6E C1E C2E C3E -0.2(3) . . . .
C6E C1E C9E O3E -17.3(3) . . . .
C6E C1E C9E C10E 160.76(19) . . . .
C9E C1E C2E C3E 180.0(2) . . . .
C9E C1E C6E N1E 0.2(3) . . . .
C9E C1E C6E C5E -178.48(18) . . . .
C9E C10E C11E C12E 173.25(19) . . . .
C10E C11E C12E C13E 169.4(2) . . . .
C10E C11E C12E C17E -12.9(3) . . . .
C11E C12E C13E C14E 179.29(19) . . . .
C11E C12E C17E C16E -178.4(2) . . . .
C12E C13E C14E C15E -0.9(3) . . . .
C13E C12E C17E C16E -0.6(3) . . . .
C13E C14E C15E O4E 179.5(2) . . . .
C13E C14E C15E C16E -0.5(3) . . . .
C14E C15E C16E C17E 1.4(3) . . . .
C15E C16E C17E C12E -0.8(3) . . . .
C17E C12E C13E C14E 1.5(3) . . . .
